data_7209998
loop_
_publ_author_name
'Perumalla, Sathyanarayana Reddy'
'Sun, Changquan Calvin'

_publ_section_title
;
 Improved solid-state stability of salts by cocrystallization between
 conjugate acid--base pairs
;
_journal_issue 29
_journal_name_full CrystEngComm
_journal_page_first 5756
_journal_paper_doi 10.1039/c3ce40593a
_journal_volume 15
_journal_year 2013
_chemical_formula_sum 'C7 H9 N O2'
_chemical_formula_weight 139.15
_chemical_name_common 'Ammonium benzoate'
_chemical_name_systematic
;
?
;
_space_group_IT_number 61
_symmetry_cell_setting orthorhombic
_symmetry_space_group_name_Hall '-P 2ac 2ab'
_symmetry_space_group_name_H-M 'P b c a'
_atom_sites_solution_hydrogens geom
_atom_sites_solution_primary direct
_atom_sites_solution_secondary difmap
_audit_creation_method SHELXL-97
_cell_angle_alpha 90.00
_cell_angle_beta 90.00
_cell_angle_gamma 90.00
_cell_formula_units_Z 8
_cell_length_a 6.8750(11)
_cell_length_b 6.9872(11)
_cell_length_c 30.188(5)
_cell_measurement_reflns_used 1288
_cell_measurement_temperature 173(2)
_cell_measurement_theta_max 0.989
_cell_measurement_theta_min 0.980
_cell_volume 1450.1(4)
_computing_cell_refinement 'Bruker SAINT'
_computing_data_collection 'Bruker Apex2'
_computing_data_reduction 'Bruker SAINT'
_computing_molecular_graphics 'Bruker SHELXTL'
_computing_publication_material 'Bruker SHELXTL'
_computing_structure_refinement 'SHELXL-97 (Sheldrick, 1997)'
_computing_structure_solution 'SHELXS-97 (Sheldrick, 1990)'
_diffrn_ambient_temperature 173(2)
_diffrn_measured_fraction_theta_full 1.000
_diffrn_measured_fraction_theta_max 1.000
_diffrn_measurement_device_type 'Bruker Apex II platform CCD'
_diffrn_measurement_method 'Omega and Phi scans'
_diffrn_radiation_monochromator graphite
_diffrn_radiation_source 'fine-focus sealed tube'
_diffrn_radiation_type MoK\a
_diffrn_radiation_wavelength 0.71073
_diffrn_reflns_av_R_equivalents 0.0684
_diffrn_reflns_av_sigmaI/netI 0.0276
_diffrn_reflns_limit_h_max 8
_diffrn_reflns_limit_h_min -8
_diffrn_reflns_limit_k_max 8
_diffrn_reflns_limit_k_min -8
_diffrn_reflns_limit_l_max 35
_diffrn_reflns_limit_l_min -35
_diffrn_reflns_number 12652
_diffrn_reflns_theta_full 25.04
_diffrn_reflns_theta_max 25.04
_diffrn_reflns_theta_min 1.35
_exptl_absorpt_coefficient_mu 0.094
_exptl_absorpt_correction_T_max 0.9888
_exptl_absorpt_correction_T_min 0.9805
_exptl_absorpt_correction_type multi-scan
_exptl_absorpt_process_details 'SADABS (G. Sheldrick, 2003)'
_exptl_crystal_colour Colorless
_exptl_crystal_density_diffrn 1.275
_exptl_crystal_density_method 'not measured'
_exptl_crystal_description Plates
_exptl_crystal_F_000 592
_exptl_crystal_size_max 0.21
_exptl_crystal_size_mid 0.18
_exptl_crystal_size_min 0.12
_refine_diff_density_max 0.132
_refine_diff_density_min -0.151
_refine_diff_density_rms 0.036
_refine_ls_extinction_method none
_refine_ls_goodness_of_fit_ref 1.094
_refine_ls_hydrogen_treatment mixed
_refine_ls_matrix_type full
_refine_ls_number_parameters 127
_refine_ls_number_reflns 1288
_refine_ls_number_restraints 0
_refine_ls_restrained_S_all 1.094
_refine_ls_R_factor_all 0.0552
_refine_ls_R_factor_gt 0.0428
_refine_ls_shift/su_max 0.000
_refine_ls_shift/su_mean 0.000
_refine_ls_structure_factor_coef Fsqd
_refine_ls_weighting_details 'calc w=1/[\s^2^(Fo^2^)+(0.0320P)^2^+0.6652P] where P=(Fo^2^+2Fc^2^)/3'
_refine_ls_weighting_scheme calc
_refine_ls_wR_factor_gt 0.0863
_refine_ls_wR_factor_ref 0.0916
_reflns_number_gt 1076
_reflns_number_total 1288
_reflns_threshold_expression >2sigma(I)
_cod_data_source_file c3ce40593a.txt
_cod_data_source_block datam2
_cod_depositor_comments
;
The following automatic conversions were performed:

'_symmetry_cell_setting' value 'Orthorhombic' changed to
'orthorhombic' according to
/home/saulius/struct/CIF-dictionaries/cif_core.dic dictionary named
'cif_core.dic' version 2.4.2 from
2011-04-26.

'_exptl_absorpt_correction_type' value 'Multi-Scan'
changed to 'multi-scan' according to
/home/saulius/struct/CIF-dictionaries/cif_core.dic dictionary named
'cif_core.dic' version 2.4.2 from 2011-04-26.

Automatic conversion script
Id: cif_fix_values 1891 2012-01-12 08:04:46Z andrius 
;
_cod_original_cell_volume 1450.2(4)
_cod_original_sg_symbol_H-M Pbca
_cod_database_code 7209998

loop_
_symmetry_equiv_pos_as_xyz
'x, y, z'
'-x+1/2, -y, z+1/2'
'-x, y+1/2, -z+1/2'
'x+1/2, -y+1/2, -z'
'-x, -y, -z'
'x-1/2, y, -z-1/2'
'x, -y-1/2, z-1/2'
'-x-1/2, y-1/2, z'

loop_
_atom_site_label
_atom_site_type_symbol
_atom_site_fract_x
_atom_site_fract_y
_atom_site_fract_z
_atom_site_U_iso_or_equiv
_atom_site_adp_type
_atom_site_occupancy
_atom_site_symmetry_multiplicity
_atom_site_calc_flag
O12 O 0.14401(16) 0.89156(17) 0.43214(4) 0.0332(3) Uani 1 1 d
O11 O -0.08863(17) 0.68343(19) 0.44960(4) 0.0394(4) Uani 1 1 d
C6 C 0.1318(3) 0.7153(2) 0.29963(6) 0.0312(4) Uani 1 1 d
C7 C 0.1403(2) 0.7749(2) 0.34336(6) 0.0282(4) Uani 1 1 d
C3 C -0.1210(2) 0.5616(2) 0.36136(6) 0.0298(4) Uani 1 1 d
C2 C 0.0141(2) 0.6986(2) 0.37466(5) 0.0251(4) Uani 1 1 d
C5 C -0.0030(3) 0.5796(2) 0.28662(6) 0.0329(4) Uani 1 1 d
C4 C -0.1296(3) 0.5029(3) 0.31752(6) 0.0354(5) Uani 1 1 d
C1 C 0.0246(2) 0.7630(2) 0.42206(6) 0.0276(4) Uani 1 1 d
N1 N -0.0065(2) 1.2378(3) 0.46275(5) 0.0316(4) Uani 1 1 d
H7 H 0.234(3) 0.870(3) 0.3539(6) 0.034(5) Uiso 1 1 d
H5 H -0.009(3) 0.540(2) 0.2551(6) 0.030(4) Uiso 1 1 d
H3 H -0.208(3) 0.512(3) 0.3839(6) 0.037(5) Uiso 1 1 d
H4 H -0.222(3) 0.409(3) 0.3080(6) 0.040(5) Uiso 1 1 d
H6 H 0.222(3) 0.769(3) 0.2780(6) 0.034(5) Uiso 1 1 d
H3N H 0.046(3) 1.123(4) 0.4540(7) 0.066(7) Uiso 1 1 d
H2N H -0.142(4) 1.236(3) 0.4573(7) 0.060(7) Uiso 1 1 d
H1N H 0.053(4) 1.333(4) 0.4464(8) 0.077(8) Uiso 1 1 d
H4N H 0.017(3) 1.261(3) 0.4977(8) 0.056(6) Uiso 1 1 d

loop_
_atom_site_aniso_label
_atom_site_aniso_U_11
_atom_site_aniso_U_22
_atom_site_aniso_U_33
_atom_site_aniso_U_23
_atom_site_aniso_U_13
_atom_site_aniso_U_12
O12 0.0310(6) 0.0315(6) 0.0372(7) -0.0082(6) -0.0034(5) 0.0005(5)
O11 0.0332(7) 0.0554(9) 0.0295(7) -0.0008(6) 0.0035(5) -0.0063(6)
C6 0.0338(10) 0.0298(10) 0.0300(10) 0.0037(7) 0.0036(8) 0.0018(8)
C7 0.0271(9) 0.0242(9) 0.0334(10) 0.0009(7) -0.0013(7) -0.0006(8)
C3 0.0273(9) 0.0299(9) 0.0322(10) 0.0016(8) -0.0008(8) -0.0026(8)
C2 0.0225(8) 0.0225(8) 0.0302(9) 0.0015(7) -0.0024(7) 0.0043(6)
C5 0.0394(10) 0.0306(10) 0.0287(9) -0.0038(8) -0.0041(8) 0.0071(8)
C4 0.0355(10) 0.0312(10) 0.0395(11) -0.0028(8) -0.0087(8) -0.0037(8)
C1 0.0216(8) 0.0282(9) 0.0330(10) -0.0005(8) -0.0019(7) 0.0053(7)
N1 0.0316(9) 0.0317(9) 0.0316(9) -0.0012(7) 0.0001(7) -0.0024(7)

loop_
_atom_type_symbol
_atom_type_description
_atom_type_scat_dispersion_real
_atom_type_scat_dispersion_imag
_atom_type_scat_source
C C 0.0033 0.0016 'International Tables Vol C Tables 4.2.6.8 and 6.1.1.4'
H H 0.0000 0.0000 'International Tables Vol C Tables 4.2.6.8 and 6.1.1.4'
N N 0.0061 0.0033 'International Tables Vol C Tables 4.2.6.8 and 6.1.1.4'
O O 0.0106 0.0060 'International Tables Vol C Tables 4.2.6.8 and 6.1.1.4'

loop_
_geom_angle_atom_site_label_1
_geom_angle_atom_site_label_2
_geom_angle_atom_site_label_3
_geom_angle
C5 C6 C7 120.34(17)
C5 C6 H6 120.1(11)
C7 C6 H6 119.6(11)
C6 C7 C2 120.42(16)
C6 C7 H7 122.7(10)
C2 C7 H7 116.9(10)
C4 C3 C2 120.44(16)
C4 C3 H3 122.6(11)
C2 C3 H3 116.9(11)
C7 C2 C3 118.95(16)
C7 C2 C1 120.23(15)
C3 C2 C1 120.83(15)
C6 C5 C4 119.71(17)
C6 C5 H5 119.3(10)
C4 C5 H5 121.0(10)
C5 C4 C3 120.14(17)
C5 C4 H4 118.7(11)
C3 C4 H4 121.2(11)
O12 C1 O11 123.85(16)
O12 C1 C2 118.49(15)
O11 C1 C2 117.66(15)
H3N N1 H2N 109(2)
H3N N1 H1N 108(2)
H2N N1 H1N 111(2)
H3N N1 H4N 110.6(18)
H2N N1 H4N 108.7(17)
H1N N1 H4N 110.4(19)

loop_
_geom_bond_atom_site_label_1
_geom_bond_atom_site_label_2
_geom_bond_distance
O12 C1 1.254(2)
O11 C1 1.267(2)
C6 C5 1.383(2)
C6 C7 1.385(2)
C6 H6 0.976(18)
C7 C2 1.389(2)
C7 H7 0.981(19)
C3 C4 1.387(3)
C3 C2 1.393(2)
C3 H3 0.969(18)
C2 C1 1.502(2)
C5 C4 1.384(3)
C5 H5 0.992(18)
C4 H4 0.96(2)
N1 H3N 0.92(3)
N1 H2N 0.94(2)
N1 H1N 0.92(3)
N1 H4N 1.08(2)
